data_4063480
loop_
_publ_author_name
'Chan, Kai-Ting'
'Tsai, Yi-Hua'
'Lin, Wu-Shien'
'Wu, Jia-Rong'
'Chen, Shih-Jung'
'Liao, Fu-Xing'
'Hu, Ching-Han'
'Lee, Hon Man'

_publ_section_title
;
 Palladium Complexes with Carbene and Phosphine Ligands: Synthesis,
 Structural Characterization, and Direct Arylation Reactions between Aryl
 Halides and Alkynes
;
_journal_issue 2
_journal_name_full Organometallics
_journal_page_first 463
_journal_page_last 472
_journal_paper_doi 10.1021/om9009203
_journal_volume 29
_journal_year 2010
_chemical_formula_moiety 'C34 H32 Cl2 N4 Pd'
_chemical_formula_sum 'C34 H32 Cl2 N4 Pd'
_chemical_formula_weight 673.94
_space_group_IT_number 14
_symmetry_cell_setting monoclinic
_symmetry_Int_Tables_number 14
_symmetry_space_group_name_Hall '-P 2ybc'
_symmetry_space_group_name_H-M 'P 1 21/c 1'
_atom_sites_solution_hydrogens geom
_atom_sites_solution_primary direct
_atom_sites_solution_secondary difmap
_audit_creation_method SHELXL-97
_cell_angle_alpha 90.00
_cell_angle_beta 95.880(3)
_cell_angle_gamma 90.00
_cell_formula_units_Z 4
_cell_length_a 7.5602(9)
_cell_length_b 33.767(4)
_cell_length_c 12.2325(15)
_cell_measurement_reflns_used 6757
_cell_measurement_temperature 150(2)
_cell_measurement_theta_max 26.2
_cell_measurement_theta_min 2.4
_cell_volume 3106.3(6)
_computing_cell_refinement APEX2
_computing_data_collection 'APEX2 (Bruker, 2004)'
_computing_data_reduction APEX2
_computing_molecular_graphics SHELXTL
_computing_publication_material SHELXTL
_computing_structure_refinement SHELXTL
_computing_structure_solution 'SHELXTL (Sheldrick, 2008)'
_diffrn_ambient_temperature 150(2)
_diffrn_measured_fraction_theta_full 0.869
_diffrn_measured_fraction_theta_max 0.869
_diffrn_measurement_device_type 'Bruker SMART APEX II'
_diffrn_measurement_method \w
_diffrn_radiation_monochromator graphite
_diffrn_radiation_probe x-ray
_diffrn_radiation_type MoK\a
_diffrn_radiation_wavelength 0.71073
_diffrn_reflns_av_R_equivalents 0.0421
_diffrn_reflns_av_sigmaI/netI 0.0716
_diffrn_reflns_limit_h_max 9
_diffrn_reflns_limit_h_min -9
_diffrn_reflns_limit_k_max 20
_diffrn_reflns_limit_k_min -41
_diffrn_reflns_limit_l_max 9
_diffrn_reflns_limit_l_min -12
_diffrn_reflns_number 9800
_diffrn_reflns_theta_full 26.00
_diffrn_reflns_theta_max 26.00
_diffrn_reflns_theta_min 3.26
_diffrn_source 'fine-focus sealed tube'
_diffrn_standards_decay_% 0
_diffrn_standards_interval_count 0
_diffrn_standards_interval_time 0
_diffrn_standards_number 0
_exptl_absorpt_coefficient_mu 0.799
_exptl_absorpt_correction_T_max 0.9611
_exptl_absorpt_correction_T_min 0.8072
_exptl_absorpt_correction_type multi-scan
_exptl_absorpt_process_details 'SADABS 2.10 (Sheldrick, 2003)'
_exptl_crystal_colour colorless
_exptl_crystal_density_diffrn 1.441
_exptl_crystal_density_method 'not measured'
_exptl_crystal_description plate
_exptl_crystal_F_000 1376
_exptl_crystal_size_max 0.28
_exptl_crystal_size_mid 0.07
_exptl_crystal_size_min 0.05
_refine_diff_density_max 1.875
_refine_diff_density_min -2.340
_refine_diff_density_rms 0.140
_refine_ls_extinction_method none
_refine_ls_goodness_of_fit_ref 1.208
_refine_ls_hydrogen_treatment constr
_refine_ls_matrix_type full
_refine_ls_number_parameters 370
_refine_ls_number_reflns 5314
_refine_ls_number_restraints 0
_refine_ls_restrained_S_all 1.208
_refine_ls_R_factor_all 0.0860
_refine_ls_R_factor_gt 0.0627
_refine_ls_shift/su_max 0.000
_refine_ls_shift/su_mean 0.000
_refine_ls_structure_factor_coef Fsqd
_refine_ls_weighting_details 'calc w=1/[\s^2^(Fo^2^)+(0.1000P)^2^+0.5604P] where P=(Fo^2^+2Fc^2^)/3'
_refine_ls_weighting_scheme calc
_refine_ls_wR_factor_gt 0.1724
_refine_ls_wR_factor_ref 0.1876
_reflns_number_gt 3922
_reflns_number_total 5314
_reflns_threshold_expression I>2\s
_cod_data_source_file om9009203_si_001.cif
_cod_data_source_block 8_form_II
_cod_original_sg_symbol_H-M 'P 21/c'
_cod_database_code 4063480

loop_
_symmetry_equiv_pos_as_xyz
'x, y, z'
'-x, y+1/2, -z+1/2'
'-x, -y, -z'
'x, -y-1/2, z-1/2'

loop_
_atom_site_label
_atom_site_type_symbol
_atom_site_fract_x
_atom_site_fract_y
_atom_site_fract_z
_atom_site_U_iso_or_equiv
_atom_site_adp_type
_atom_site_occupancy
_atom_site_symmetry_multiplicity
_atom_site_calc_flag
_atom_site_refinement_flags
_atom_site_disorder_assembly
_atom_site_disorder_group
C1 C 0.1066(8) 0.04286(19) 0.3568(6) 0.0299(16) Uani 1 1 d . . .
C2 C 0.2741(8) -0.00461(17) 0.4475(7) 0.0306(17) Uani 1 1 d . . .
H2 H 0.3328 -0.0195 0.5063 0.037 Uiso 1 1 calc R . .
C3 C 0.2759(8) -0.01154(17) 0.3399(6) 0.0303(16) Uani 1 1 d . . .
H3 H 0.3374 -0.0322 0.3073 0.036 Uiso 1 1 calc R . .
C4 C 0.1459(9) 0.02038(19) 0.1643(6) 0.0353(18) Uani 1 1 d . . .
H4A H 0.2458 0.0356 0.1388 0.042 Uiso 1 1 calc R . .
H4B H 0.0347 0.0351 0.1421 0.042 Uiso 1 1 calc R . .
C5 C 0.1368(8) -0.01943(17) 0.1102(5) 0.0263(14) Uani 1 1 d . . .
C6 C 0.2641(9) -0.0319(2) 0.0448(7) 0.0412(19) Uani 1 1 d . . .
H6 H 0.3605 -0.0149 0.0337 0.049 Uiso 1 1 calc R . .
C7 C 0.2542(10) -0.0693(2) -0.0055(7) 0.0424(19) Uani 1 1 d . . .
H7 H 0.3402 -0.0769 -0.0529 0.051 Uiso 1 1 calc R . .
C8 C 0.1202(11) -0.0947(2) 0.0141(7) 0.043(2) Uani 1 1 d . . .
H8 H 0.1160 -0.1205 -0.0169 0.052 Uiso 1 1 calc R . .
C9 C -0.0097(11) -0.0826(2) 0.0792(7) 0.049(2) Uani 1 1 d . . .
H9 H -0.1045 -0.1000 0.0914 0.059 Uiso 1 1 calc R . .
C10 C -0.0015(10) -0.0455(2) 0.1263(6) 0.0407(18) Uani 1 1 d . . .
H10 H -0.0915 -0.0376 0.1705 0.049 Uiso 1 1 calc R . .
C11 C 0.1584(8) 0.04806(17) 0.5617(6) 0.0252(14) Uani 1 1 d . . .
H11A H 0.1453 0.0276 0.6183 0.030 Uiso 1 1 calc R . .
H11B H 0.0516 0.0652 0.5572 0.030 Uiso 1 1 calc R . .
C12 C 0.3221(8) 0.07300(17) 0.5964(6) 0.0243(15) Uani 1 1 d . . .
C13 C 0.4352(8) 0.08561(16) 0.5189(6) 0.0279(15) Uani 1 1 d . . .
H13 H 0.4146 0.0776 0.4443 0.033 Uiso 1 1 calc R . .
C14 C 0.5784(8) 0.1102(2) 0.5537(7) 0.0382(18) Uani 1 1 d . . .
H14 H 0.6517 0.1199 0.5011 0.046 Uiso 1 1 calc R . .
C15 C 0.6157(9) 0.1205(2) 0.6609(7) 0.0415(19) Uani 1 1 d . . .
H15 H 0.7149 0.1370 0.6829 0.050 Uiso 1 1 calc R . .
C16 C 0.5082(9) 0.1069(2) 0.7379(7) 0.0377(18) Uani 1 1 d . . .
H16 H 0.5349 0.1137 0.8132 0.045 Uiso 1 1 calc R . .
C17 C 0.3618(9) 0.08353(19) 0.7055(7) 0.0347(17) Uani 1 1 d . . .
H17 H 0.2877 0.0746 0.7587 0.042 Uiso 1 1 calc R . .
C18 C 0.1237(8) 0.12791(18) 0.3556(6) 0.0283(15) Uani 1 1 d . . .
C19 C 0.2711(8) 0.17975(18) 0.4394(7) 0.0356(18) Uani 1 1 d . . .
H19 H 0.3062 0.1998 0.4915 0.043 Uiso 1 1 calc R . .
C20 C 0.3440(8) 0.17216(18) 0.3461(6) 0.0323(17) Uani 1 1 d . . .
H20 H 0.4417 0.1857 0.3203 0.039 Uiso 1 1 calc R . .
C21 C 0.0328(8) 0.14899(17) 0.5407(6) 0.0290(15) Uani 1 1 d . . .
H21A H 0.1147 0.1411 0.6053 0.035 Uiso 1 1 calc R . .
H21B H -0.0565 0.1277 0.5263 0.035 Uiso 1 1 calc R . .
C22 C -0.0618(8) 0.18684(18) 0.5679(6) 0.0305(16) Uani 1 1 d . . .
C23 C -0.0258(10) 0.2031(2) 0.6704(7) 0.0403(18) Uani 1 1 d . . .
H23 H 0.0622 0.1916 0.7217 0.048 Uiso 1 1 calc R . .
C24 C -0.1187(12) 0.2366(2) 0.6992(8) 0.056(2) Uani 1 1 d . . .
H24 H -0.0941 0.2481 0.7701 0.067 Uiso 1 1 calc R . .
C25 C -0.2465(11) 0.2530(2) 0.6240(9) 0.056(2) Uani 1 1 d . . .
H25 H -0.3089 0.2761 0.6424 0.067 Uiso 1 1 calc R . .
C26 C -0.2823(10) 0.2362(2) 0.5241(8) 0.046(2) Uani 1 1 d . . .
H26 H -0.3731 0.2470 0.4734 0.056 Uiso 1 1 calc R . .
C27 C -0.1896(8) 0.20360(18) 0.4947(7) 0.0370(18) Uani 1 1 d . . .
H27 H -0.2140 0.1926 0.4233 0.044 Uiso 1 1 calc R . .
C28 C 0.2867(8) 0.12432(17) 0.1892(6) 0.0305(16) Uani 1 1 d . . .
H28A H 0.1974 0.1036 0.1672 0.037 Uiso 1 1 calc R . .
H28B H 0.4053 0.1116 0.1975 0.037 Uiso 1 1 calc R . .
C29 C 0.2819(8) 0.15536(16) 0.0998(6) 0.0247(14) Uani 1 1 d . . .
C30 C 0.4147(9) 0.15571(19) 0.0294(6) 0.0358(17) Uani 1 1 d . . .
H30 H 0.5099 0.1373 0.0394 0.043 Uiso 1 1 calc R . .
C31 C 0.1447(9) 0.1831(2) 0.0863(7) 0.0395(18) Uani 1 1 d . . .
H31 H 0.0539 0.1833 0.1345 0.047 Uiso 1 1 calc R . .
C32 C 0.1430(10) 0.2104(2) 0.0016(8) 0.054(2) Uani 1 1 d . . .
H32 H 0.0502 0.2294 -0.0072 0.065 Uiso 1 1 calc R . .
C33 C 0.2736(10) 0.2107(2) -0.0713(7) 0.0405(18) Uani 1 1 d . . .
H33 H 0.2699 0.2293 -0.1296 0.049 Uiso 1 1 calc R . .
C34 C 0.4082(10) 0.1830(2) -0.0557(7) 0.0427(19) Uani 1 1 d . . .
H34 H 0.4985 0.1827 -0.1043 0.051 Uiso 1 1 calc R . .
Cl1 Cl -0.24794(19) 0.14013(4) 0.25497(16) 0.0339(4) Uani 1 1 d . . .
Cl2 Cl -0.28953(19) 0.03986(4) 0.27529(15) 0.0326(4) Uani 1 1 d . . .
N1 N 0.1711(6) 0.01724(14) 0.2856(5) 0.0247(12) Uani 1 1 d . . .
N2 N 0.1688(6) 0.02886(14) 0.4561(5) 0.0238(12) Uani 1 1 d . . .
N3 N 0.1345(6) 0.15260(14) 0.4451(5) 0.0262(13) Uani 1 1 d . . .
N4 N 0.2503(6) 0.14091(15) 0.2944(5) 0.0309(13) Uani 1 1 d . . .
Pd1 Pd -0.06093(6) 0.087051(12) 0.31684(4) 0.0239(2) Uani 1 1 d . . .

loop_
_atom_site_aniso_label
_atom_site_aniso_U_11
_atom_site_aniso_U_22
_atom_site_aniso_U_33
_atom_site_aniso_U_23
_atom_site_aniso_U_13
_atom_site_aniso_U_12
C1 0.021(3) 0.027(3) 0.041(5) -0.009(3) 0.002(3) -0.006(2)
C2 0.024(3) 0.012(3) 0.054(6) -0.003(3) -0.006(3) 0.005(2)
C3 0.030(3) 0.013(3) 0.047(5) -0.004(3) -0.002(3) 0.002(2)
C4 0.038(4) 0.019(3) 0.046(6) -0.002(3) -0.007(3) 0.002(3)
C5 0.038(3) 0.018(3) 0.022(4) -0.002(3) 0.004(3) 0.002(2)
C6 0.039(4) 0.024(3) 0.062(6) 0.004(3) 0.010(4) 0.003(3)
C7 0.058(5) 0.030(4) 0.040(5) -0.001(3) 0.010(4) 0.014(3)
C8 0.060(5) 0.027(4) 0.040(6) -0.010(3) -0.004(4) 0.005(3)
C9 0.059(5) 0.040(4) 0.048(6) -0.007(4) 0.005(4) -0.018(4)
C10 0.055(4) 0.033(4) 0.037(5) -0.009(3) 0.019(4) -0.007(3)
C11 0.031(3) 0.016(3) 0.029(4) -0.004(3) 0.008(3) 0.002(2)
C12 0.028(3) 0.013(3) 0.032(5) 0.000(3) -0.001(3) 0.004(2)
C13 0.028(3) 0.016(3) 0.040(5) 0.004(3) 0.000(3) 0.000(2)
C14 0.028(3) 0.037(4) 0.048(6) 0.002(4) -0.005(3) -0.007(3)
C15 0.036(4) 0.026(4) 0.060(6) -0.005(4) -0.004(4) -0.006(3)
C16 0.044(4) 0.029(4) 0.039(5) -0.016(3) -0.003(3) -0.005(3)
C17 0.037(3) 0.026(3) 0.041(5) -0.005(3) 0.003(3) 0.001(3)
C18 0.025(3) 0.020(3) 0.039(5) -0.007(3) -0.002(3) 0.010(2)
C19 0.025(3) 0.020(3) 0.061(6) -0.006(3) 0.005(3) -0.003(2)
C20 0.025(3) 0.021(3) 0.049(5) 0.002(3) 0.000(3) -0.007(2)
C21 0.033(3) 0.017(3) 0.037(5) 0.002(3) 0.003(3) 0.003(2)
C22 0.028(3) 0.016(3) 0.048(5) -0.005(3) 0.006(3) -0.002(2)
C23 0.051(4) 0.026(4) 0.044(6) -0.005(3) 0.008(4) 0.001(3)
C24 0.078(6) 0.028(4) 0.066(7) -0.010(4) 0.025(5) -0.004(4)
C25 0.049(4) 0.028(4) 0.098(8) -0.007(4) 0.034(5) 0.007(3)
C26 0.041(4) 0.029(4) 0.070(7) -0.010(4) 0.008(4) 0.005(3)
C27 0.031(3) 0.018(3) 0.062(6) -0.004(3) 0.002(3) -0.003(3)
C28 0.033(3) 0.017(3) 0.043(5) -0.019(3) 0.008(3) 0.003(2)
C29 0.030(3) 0.009(3) 0.034(5) 0.000(2) -0.001(3) 0.000(2)
C30 0.036(3) 0.022(3) 0.051(5) 0.001(3) 0.009(3) 0.000(3)
C31 0.035(3) 0.031(4) 0.054(6) 0.012(3) 0.010(3) 0.006(3)
C32 0.045(4) 0.029(4) 0.086(7) 0.007(4) -0.004(4) 0.008(3)
C33 0.055(4) 0.022(3) 0.044(5) 0.004(3) 0.001(4) -0.008(3)
C34 0.046(4) 0.024(3) 0.058(6) 0.001(3) 0.006(4) -0.005(3)
Cl1 0.0277(7) 0.0204(7) 0.0519(13) 0.0026(7) -0.0040(7) 0.0065(6)
Cl2 0.0288(7) 0.0234(8) 0.0447(12) 0.0025(7) -0.0001(7) -0.0085(6)
N1 0.026(2) 0.015(2) 0.031(4) 0.000(2) -0.003(2) 0.0010(19)
N2 0.025(2) 0.014(2) 0.031(4) 0.000(2) 0.000(2) 0.0006(19)
N3 0.021(2) 0.017(2) 0.041(4) -0.004(2) 0.006(2) 0.0021(19)
N4 0.026(3) 0.016(2) 0.050(4) 0.001(2) 0.001(3) -0.002(2)
Pd1 0.0210(3) 0.0126(3) 0.0379(4) 0.0002(2) 0.0009(2) 0.00033(17)

loop_
_atom_type_symbol
_atom_type_description
_atom_type_scat_dispersion_real
_atom_type_scat_dispersion_imag
_atom_type_scat_source
C C 0.0033 0.0016 'International Tables Vol C Tables 4.2.6.8 and 6.1.1.4'
H H 0.0000 0.0000 'International Tables Vol C Tables 4.2.6.8 and 6.1.1.4'
N N 0.0061 0.0033 'International Tables Vol C Tables 4.2.6.8 and 6.1.1.4'
Cl Cl 0.1484 0.1585 'International Tables Vol C Tables 4.2.6.8 and 6.1.1.4'
Pd Pd -0.9988 1.0072 'International Tables Vol C Tables 4.2.6.8 and 6.1.1.4'

loop_
_geom_angle_atom_site_label_1
_geom_angle_atom_site_label_2
_geom_angle_atom_site_label_3
_geom_angle
_geom_angle_site_symmetry_1
_geom_angle_site_symmetry_3
_geom_angle_publ_flag
N2 C1 N1 104.0(5) . . ?
N2 C1 Pd1 130.0(5) . . ?
N1 C1 Pd1 125.8(5) . . ?
C3 C2 N2 106.3(6) . . ?
C3 C2 H2 126.9 . . ?
N2 C2 H2 126.9 . . ?
C2 C3 N1 106.7(6) . . ?
C2 C3 H3 126.7 . . ?
N1 C3 H3 126.7 . . ?
N1 C4 C5 112.0(5) . . ?
N1 C4 H4A 109.2 . . ?
C5 C4 H4A 109.2 . . ?
N1 C4 H4B 109.2 . . ?
C5 C4 H4B 109.2 . . ?
H4A C4 H4B 107.9 . . ?
C6 C5 C10 117.7(6) . . ?
C6 C5 C4 121.9(6) . . ?
C10 C5 C4 120.4(6) . . ?
C5 C6 C7 121.4(6) . . ?
C5 C6 H6 119.3 . . ?
C7 C6 H6 119.3 . . ?
C8 C7 C6 119.6(7) . . ?
C8 C7 H7 120.2 . . ?
C6 C7 H7 120.2 . . ?
C7 C8 C9 119.9(7) . . ?
C7 C8 H8 120.0 . . ?
C9 C8 H8 120.0 . . ?
C10 C9 C8 120.1(7) . . ?
C10 C9 H9 119.9 . . ?
C8 C9 H9 119.9 . . ?
C9 C10 C5 121.1(7) . . ?
C9 C10 H10 119.4 . . ?
C5 C10 H10 119.4 . . ?
N2 C11 C12 112.2(5) . . ?
N2 C11 H11A 109.2 . . ?
C12 C11 H11A 109.2 . . ?
N2 C11 H11B 109.2 . . ?
C12 C11 H11B 109.2 . . ?
H11A C11 H11B 107.9 . . ?
C17 C12 C13 119.0(6) . . ?
C17 C12 C11 120.1(6) . . ?
C13 C12 C11 120.9(6) . . ?
C14 C13 C12 118.7(7) . . ?
C14 C13 H13 120.6 . . ?
C12 C13 H13 120.6 . . ?
C15 C14 C13 121.7(7) . . ?
C15 C14 H14 119.2 . . ?
C13 C14 H14 119.2 . . ?
C14 C15 C16 119.6(6) . . ?
C14 C15 H15 120.2 . . ?
C16 C15 H15 120.2 . . ?
C15 C16 C17 120.1(7) . . ?
C15 C16 H16 119.9 . . ?
C17 C16 H16 119.9 . . ?
C12 C17 C16 120.7(7) . . ?
C12 C17 H17 119.6 . . ?
C16 C17 H17 119.6 . . ?
N4 C18 N3 104.9(5) . . ?
N4 C18 Pd1 128.0(5) . . ?
N3 C18 Pd1 126.6(5) . . ?
C20 C19 N3 106.8(6) . . ?
C20 C19 H19 126.6 . . ?
N3 C19 H19 126.6 . . ?
C19 C20 N4 107.4(6) . . ?
C19 C20 H20 126.3 . . ?
N4 C20 H20 126.3 . . ?
N3 C21 C22 113.7(5) . . ?
N3 C21 H21A 108.8 . . ?
C22 C21 H21A 108.8 . . ?
N3 C21 H21B 108.8 . . ?
C22 C21 H21B 108.8 . . ?
H21A C21 H21B 107.7 . . ?
C23 C22 C27 119.6(6) . . ?
C23 C22 C21 118.9(6) . . ?
C27 C22 C21 121.4(6) . . ?
C22 C23 C24 119.8(8) . . ?
C22 C23 H23 120.1 . . ?
C24 C23 H23 120.1 . . ?
C25 C24 C23 119.5(8) . . ?
C25 C24 H24 120.2 . . ?
C23 C24 H24 120.2 . . ?
C26 C25 C24 119.8(7) . . ?
C26 C25 H25 120.1 . . ?
C24 C25 H25 120.1 . . ?
C25 C26 C27 120.9(8) . . ?
C25 C26 H26 119.5 . . ?
C27 C26 H26 119.5 . . ?
C22 C27 C26 120.3(8) . . ?
C22 C27 H27 119.8 . . ?
C26 C27 H27 119.8 . . ?
N4 C28 C29 112.3(5) . . ?
N4 C28 H28A 109.1 . . ?
C29 C28 H28A 109.1 . . ?
N4 C28 H28B 109.1 . . ?
C29 C28 H28B 109.1 . . ?
H28A C28 H28B 107.9 . . ?
C30 C29 C31 119.8(6) . . ?
C30 C29 C28 119.3(5) . . ?
C31 C29 C28 120.9(6) . . ?
C34 C30 C29 119.9(6) . . ?
C34 C30 H30 120.0 . . ?
C29 C30 H30 120.0 . . ?
C32 C31 C29 119.0(7) . . ?
C32 C31 H31 120.5 . . ?
C29 C31 H31 120.5 . . ?
C31 C32 C33 122.0(7) . . ?
C31 C32 H32 119.0 . . ?
C33 C32 H32 119.0 . . ?
C34 C33 C32 117.9(7) . . ?
C34 C33 H33 121.1 . . ?
C32 C33 H33 121.1 . . ?
C33 C34 C30 121.5(7) . . ?
C33 C34 H34 119.3 . . ?
C30 C34 H34 119.3 . . ?
C1 N1 C3 111.5(6) . . ?
C1 N1 C4 125.6(5) . . ?
C3 N1 C4 122.8(5) . . ?
C1 N2 C2 111.5(6) . . ?
C1 N2 C11 126.9(5) . . ?
C2 N2 C11 120.8(5) . . ?
C18 N3 C19 110.2(5) . . ?
C18 N3 C21 126.2(5) . . ?
C19 N3 C21 123.2(6) . . ?
C18 N4 C20 110.6(6) . . ?
C18 N4 C28 125.1(5) . . ?
C20 N4 C28 124.3(5) . . ?
C18 Pd1 C1 92.8(2) . . ?
C18 Pd1 Cl1 86.11(17) . . ?
C1 Pd1 Cl1 175.0(2) . . ?
C18 Pd1 Cl2 177.48(18) . . ?
C1 Pd1 Cl2 88.87(17) . . ?
Cl1 Pd1 Cl2 92.42(6) . . ?

loop_
_geom_bond_atom_site_label_1
_geom_bond_atom_site_label_2
_geom_bond_distance
_geom_bond_site_symmetry_2
_geom_bond_publ_flag
C1 N2 1.343(9) . ?
C1 N1 1.354(8) . ?
C1 Pd1 1.986(7) . ?
C2 C3 1.339(10) . ?
C2 N2 1.393(7) . ?
C2 H2 0.9500 . ?
C3 N1 1.381(8) . ?
C3 H3 0.9500 . ?
C4 N1 1.480(9) . ?
C4 C5 1.497(8) . ?
C4 H4A 0.9900 . ?
C4 H4B 0.9900 . ?
C5 C6 1.379(9) . ?
C5 C10 1.397(9) . ?
C6 C7 1.403(10) . ?
C6 H6 0.9500 . ?
C7 C8 1.366(11) . ?
C7 H7 0.9500 . ?
C8 C9 1.387(12) . ?
C8 H8 0.9500 . ?
C9 C10 1.378(10) . ?
C9 H9 0.9500 . ?
C10 H10 0.9500 . ?
C11 N2 1.455(8) . ?
C11 C12 1.521(8) . ?
C11 H11A 0.9900 . ?
C11 H11B 0.9900 . ?
C12 C17 1.384(10) . ?
C12 C13 1.406(9) . ?
C13 C14 1.396(9) . ?
C13 H13 0.9500 . ?
C14 C15 1.358(11) . ?
C14 H14 0.9500 . ?
C15 C16 1.384(11) . ?
C15 H15 0.9500 . ?
C16 C17 1.384(9) . ?
C16 H16 0.9500 . ?
C17 H17 0.9500 . ?
C18 N4 1.349(8) . ?
C18 N3 1.371(8) . ?
C18 Pd1 1.985(6) . ?
C19 C20 1.342(10) . ?
C19 N3 1.388(7) . ?
C19 H19 0.9500 . ?
C20 N4 1.387(8) . ?
C20 H20 0.9500 . ?
C21 N3 1.469(8) . ?
C21 C22 1.518(8) . ?
C21 H21A 0.9900 . ?
C21 H21B 0.9900 . ?
C22 C23 1.370(10) . ?
C22 C27 1.370(9) . ?
C23 C24 1.397(10) . ?
C23 H23 0.9500 . ?
C24 C25 1.380(13) . ?
C24 H24 0.9500 . ?
C25 C26 1.351(12) . ?
C25 H25 0.9500 . ?
C26 C27 1.372(9) . ?
C26 H26 0.9500 . ?
C27 H27 0.9500 . ?
C28 N4 1.454(9) . ?
C28 C29 1.513(9) . ?
C28 H28A 0.9900 . ?
C28 H28B 0.9900 . ?
C29 C30 1.388(9) . ?
C29 C31 1.395(8) . ?
C30 C34 1.388(10) . ?
C30 H30 0.9500 . ?
C31 C32 1.385(11) . ?
C31 H31 0.9500 . ?
C32 C33 1.397(12) . ?
C32 H32 0.9500 . ?
C33 C34 1.379(10) . ?
C33 H33 0.9500 . ?
C34 H34 0.9500 . ?
Cl1 Pd1 2.3591(15) . ?
Cl2 Pd1 2.3675(15) . ?
